data_4341541
loop_
_publ_author_name
'Ovcharenko, Victor'
'Kuznetsova, Olga'
'Fursova, Elena'
'Romanenko, Galina'
'Polushkin, Alexey'
'Sagdeev, Renad'

_publ_section_title
;
 Redox-induced change in the ligand coordination mode.
;
_journal_issue 19
_journal_name_full 'Inorganic chemistry'
_journal_page_first 10033
_journal_page_last 10035
_journal_paper_doi 10.1021/ic501787m
_journal_volume 53
_journal_year 2014
_chemical_formula_sum 'C78 H114 Co3 N12 O23'
_chemical_formula_weight 1764.60
_chemical_name_systematic
; 
 ? 
;
_space_group_IT_number 14
_symmetry_cell_setting monoclinic
_symmetry_space_group_name_Hall '-P 2ybc'
_symmetry_space_group_name_H-M 'P 1 21/c 1'
_atom_sites_solution_hydrogens geom
_atom_sites_solution_primary direct
_atom_sites_solution_secondary difmap
_audit_creation_method SHELXL-97
_cell_angle_alpha 90.00
_cell_angle_beta 93.680(3)
_cell_angle_gamma 90.00
_cell_formula_units_Z 4
_cell_length_a 18.3225(9)
_cell_length_b 17.9617(10)
_cell_length_c 27.0801(13)
_cell_measurement_reflns_used 6042
_cell_measurement_temperature 240(2)
_cell_measurement_theta_max 56.90
_cell_measurement_theta_min 2.42
_cell_volume 8893.8(8)
_computing_cell_refinement 'Bruker SAINT'
_computing_data_collection 'Bruker APEX2'
_computing_data_reduction 'Bruker SAINT'
_computing_molecular_graphics 'Bruker SHELXTL'
_computing_publication_material 'Bruker SHELXTL'
_computing_structure_refinement 'SHELXL-97 (Sheldrick, 1997)'
_computing_structure_solution 'SHELXS-97 (Sheldrick, 1990)'
_diffrn_ambient_temperature 240(2)
_diffrn_measured_fraction_theta_full 0.982
_diffrn_measured_fraction_theta_max 0.982
_diffrn_measurement_device_type 'Bruker APEX-II CCD'
_diffrn_measurement_method '\f and \w scans'
_diffrn_radiation_monochromator graphite
_diffrn_radiation_source 'fine-focus sealed tube'
_diffrn_radiation_type CuK\a
_diffrn_radiation_wavelength 1.54178
_diffrn_reflns_av_R_equivalents 0.1425
_diffrn_reflns_av_sigmaI/netI 0.1306
_diffrn_reflns_limit_h_max 21
_diffrn_reflns_limit_h_min -21
_diffrn_reflns_limit_k_max 21
_diffrn_reflns_limit_k_min -20
_diffrn_reflns_limit_l_max 20
_diffrn_reflns_limit_l_min -31
_diffrn_reflns_number 52354
_diffrn_reflns_theta_full 65.00
_diffrn_reflns_theta_max 65.00
_diffrn_reflns_theta_min 2.42
_diffrn_standards_number 0
_exptl_absorpt_coefficient_mu 4.963
_exptl_absorpt_correction_T_max 0.3643
_exptl_absorpt_correction_T_min 0.2131
_exptl_absorpt_correction_type multi-scan
_exptl_absorpt_process_details sadabs
_exptl_crystal_colour dark
_exptl_crystal_density_diffrn 1.318
_exptl_crystal_density_method 'not measured'
_exptl_crystal_description bulk
_exptl_crystal_F_000 3724
_exptl_crystal_size_max 0.24
_exptl_crystal_size_mid 0.22
_exptl_crystal_size_min 0.18
_refine_diff_density_max 0.642
_refine_diff_density_min -0.667
_refine_diff_density_rms 0.083
_refine_ls_extinction_coef 0.00026(4)
_refine_ls_extinction_expression Fc^*^=kFc[1+0.001xFc^2^\l^3^/sin(2\q)]^-1/4^
_refine_ls_extinction_method SHELXL
_refine_ls_goodness_of_fit_ref 0.914
_refine_ls_hydrogen_treatment mixed
_refine_ls_matrix_type full
_refine_ls_number_parameters 1011
_refine_ls_number_reflns 14844
_refine_ls_number_restraints 16
_refine_ls_restrained_S_all 0.917
_refine_ls_R_factor_all 0.1525
_refine_ls_R_factor_gt 0.0785
_refine_ls_shift/su_max 0.001
_refine_ls_shift/su_mean 0.000
_refine_ls_structure_factor_coef Fsqd
_refine_ls_weighting_details 'calc w=1/[\s^2^(Fo^2^)+(0.1188P)^2^+0.0000P] where P=(Fo^2^+2Fc^2^)/3'
_refine_ls_weighting_scheme calc
_refine_ls_wR_factor_gt 0.1910
_refine_ls_wR_factor_ref 0.2314
_reflns_number_gt 6974
_reflns_number_total 14844
_reflns_threshold_expression >2sigma(I)
_cod_data_source_file ic501787m_si_002.cif
_cod_data_source_block 2065s
_cod_depositor_comments
;
The following automatic conversions were performed:

'_symmetry_cell_setting' value 'Monoclinic' changed to 'monoclinic'
according to
/usr/data/users/saulius/crontab/automatic-downloads/current/ACS/lib/dictionaries/cif_core.dic
dictionary named 'cif_core.dic' version 2.4.2 from 2011-04-26.

Automatic conversion script
Id: cif_fix_values 2827 2014-09-09 07:05:25Z andrius 
;
_cod_original_sg_symbol_H-M P2(1)/c
_cod_database_code 4341541

loop_
_symmetry_equiv_pos_as_xyz
'x, y, z'
'-x, y+1/2, -z+1/2'
'-x, -y, -z'
'x, -y-1/2, z-1/2'

loop_
_atom_site_label
_atom_site_type_symbol
_atom_site_fract_x
_atom_site_fract_y
_atom_site_fract_z
_atom_site_U_iso_or_equiv
_atom_site_adp_type
_atom_site_occupancy
_atom_site_symmetry_multiplicity
_atom_site_calc_flag
_atom_site_refinement_flags
Co1 Co 0.12679(5) -0.44123(6) 0.89603(4) 0.0487(3) Uani 1 1 d .
Co2 Co 0.27199(5) -0.43154(6) 0.84218(4) 0.0469(3) Uani 1 1 d .
Co3 Co 0.32080(5) -0.40207(6) 0.73598(4) 0.0501(3) Uani 1 1 d .
O11 O 0.2910(2) -0.5028(2) 0.90021(16) 0.0580(12) Uani 1 1 d .
C11 C 0.2615(4) -0.5032(4) 0.9414(2) 0.0536(17) Uani 1 1 d .
O12 O 0.1959(2) -0.4853(2) 0.94688(16) 0.0598(12) Uani 1 1 d .
C12 C 0.3075(4) -0.5325(5) 0.9864(3) 0.069(2) Uani 1 1 d .
C13 C 0.2898(7) -0.4898(7) 1.0313(4) 0.178(6) Uani 1 1 d .
H13A H 0.3187 -0.5087 1.0598 0.267 Uiso 1 1 calc R
H13B H 0.2382 -0.4954 1.0366 0.267 Uiso 1 1 calc R
H13C H 0.3009 -0.4376 1.0266 0.267 Uiso 1 1 calc R
C14 C 0.2864(8) -0.6098(6) 0.9957(5) 0.212(8) Uani 1 1 d .
H14A H 0.2965 -0.6403 0.9674 0.318 Uiso 1 1 calc R
H14B H 0.2346 -0.6119 1.0010 0.318 Uiso 1 1 calc R
H14C H 0.3142 -0.6283 1.0248 0.318 Uiso 1 1 calc R
C15 C 0.3846(5) -0.5285(10) 0.9785(4) 0.247(10) Uani 1 1 d .
H15A H 0.3950 -0.5583 0.9499 0.370 Uiso 1 1 calc R
H15B H 0.4126 -0.5474 1.0075 0.370 Uiso 1 1 calc R
H15C H 0.3982 -0.4772 0.9728 0.370 Uiso 1 1 calc R
O21 O 0.4151(2) -0.3939(3) 0.77504(16) 0.0586(12) Uani 1 1 d .
C21 C 0.4268(4) -0.3875(4) 0.8212(3) 0.0599(18) Uani 1 1 d .
O22 O 0.3751(2) -0.3876(3) 0.85105(16) 0.0591(12) Uani 1 1 d .
C22 C 0.5033(4) -0.3782(5) 0.8435(3) 0.065(2) Uani 1 1 d .
C23 C 0.5579(4) -0.4061(7) 0.8063(4) 0.136(5) Uani 1 1 d .
H23A H 0.6075 -0.3986 0.8201 0.204 Uiso 1 1 calc R
H23B H 0.5506 -0.3784 0.7756 0.204 Uiso 1 1 calc R
H23C H 0.5497 -0.4586 0.7999 0.204 Uiso 1 1 calc R
C24 C 0.5155(4) -0.4191(6) 0.8904(4) 0.137(5) Uani 1 1 d .
H24A H 0.5655 -0.4116 0.9034 0.205 Uiso 1 1 calc R
H24B H 0.5069 -0.4717 0.8847 0.205 Uiso 1 1 calc R
H24C H 0.4822 -0.4008 0.9140 0.205 Uiso 1 1 calc R
C25 C 0.5170(5) -0.2950(5) 0.8515(4) 0.131(4) Uani 1 1 d .
H25A H 0.5668 -0.2874 0.8651 0.197 Uiso 1 1 calc R
H25B H 0.4831 -0.2757 0.8745 0.197 Uiso 1 1 calc R
H25C H 0.5099 -0.2690 0.8202 0.197 Uiso 1 1 calc R
N1F N 0.0357(3) -0.5035(3) 0.90525(18) 0.0489(13) Uani 1 1 d .
N1E N 0.1812(3) -0.1802(3) 0.8559(2) 0.0589(15) Uani 1 1 d .
H1EA H 0.1536 -0.1466 0.8410 0.071 Uiso 1 1 calc R
C2E C 0.2351(4) -0.1664(4) 0.8975(3) 0.069(2) Uani 1 1 d .
C3E C 0.2114(5) -0.1041(4) 0.9313(3) 0.104(3) Uani 1 1 d .
H3EA H 0.1660 -0.1179 0.9455 0.156 Uiso 1 1 calc R
H3EB H 0.2042 -0.0586 0.9123 0.156 Uiso 1 1 calc R
H3EC H 0.2490 -0.0962 0.9577 0.156 Uiso 1 1 calc R
C4E C 0.3064(4) -0.1441(5) 0.8754(3) 0.093(3) Uani 1 1 d .
H4EA H 0.3008 -0.0953 0.8603 0.139 Uiso 1 1 calc R
H4EB H 0.3183 -0.1802 0.8505 0.139 Uiso 1 1 calc R
H4EC H 0.3454 -0.1426 0.9014 0.139 Uiso 1 1 calc R
C5E C 0.2416(4) -0.2443(4) 0.9227(2) 0.0560(17) Uani 1 1 d .
C6E C 0.1878(4) -0.2572(5) 0.9632(3) 0.088(3) Uani 1 1 d .
H6EA H 0.1950 -0.3067 0.9769 0.131 Uiso 1 1 calc R
H6EB H 0.1381 -0.2525 0.9490 0.131 Uiso 1 1 calc R
H6EC H 0.1964 -0.2204 0.9892 0.131 Uiso 1 1 calc R
C7E C 0.3163(4) -0.2679(4) 0.9425(3) 0.080(2) Uani 1 1 d .
H7EA H 0.3136 -0.3172 0.9569 0.119 Uiso 1 1 calc R
H7EB H 0.3345 -0.2329 0.9677 0.119 Uiso 1 1 calc R
H7EC H 0.3492 -0.2688 0.9159 0.119 Uiso 1 1 calc R
N8E N 0.2161(3) -0.2902(3) 0.87974(18) 0.0483(13) Uani 1 1 d .
O9E O 0.2164(2) -0.3662(2) 0.88475(15) 0.0496(10) Uani 1 1 d .
C10E C 0.1815(3) -0.2537(4) 0.8445(2) 0.0507(16) Uani 1 1 d .
C11E C 0.1451(3) -0.2820(3) 0.7990(2) 0.0495(16) Uani 1 1 d .
C12E C 0.1842(3) -0.3302(3) 0.7673(2) 0.0478(15) Uani 1 1 d .
O13E O 0.2489(2) -0.3536(2) 0.77958(14) 0.0482(10) Uani 1 1 d .
C14E C 0.1476(3) -0.3469(4) 0.7209(2) 0.0526(16) Uani 1 1 d .
H14D H 0.1726 -0.3744 0.6978 0.063 Uiso 1 1 calc R
C15E C 0.0773(4) -0.3249(4) 0.7083(2) 0.0579(18) Uani 1 1 d .
H15D H 0.0544 -0.3379 0.6775 0.069 Uiso 1 1 calc R
C16E C 0.0406(3) -0.2831(4) 0.7419(2) 0.0535(17) Uani 1 1 d .
N17E N -0.0356(3) -0.2663(4) 0.7304(3) 0.0703(18) Uani 1 1 d .
O18E O -0.0670(3) -0.2888(3) 0.6921(2) 0.0938(19) Uani 1 1 d .
O19E O -0.0680(3) -0.2293(4) 0.7610(2) 0.103(2) Uani 1 1 d .
C20E C 0.0748(3) -0.2600(3) 0.7861(2) 0.0524(16) Uani 1 1 d .
H20A H 0.0499 -0.2291 0.8075 0.063 Uiso 1 1 calc R
C2F C 0.0360(3) -0.5853(4) 0.9186(2) 0.0527(16) Uani 1 1 d .
C3F C 0.0967(4) -0.6270(4) 0.8925(3) 0.0651(19) Uani 1 1 d .
H3FA H 0.0860 -0.6255 0.8570 0.098 Uiso 1 1 calc R
H3FB H 0.0988 -0.6783 0.9036 0.098 Uiso 1 1 calc R
H3FC H 0.1435 -0.6031 0.9006 0.098 Uiso 1 1 calc R
C4F C 0.0539(4) -0.5889(4) 0.9745(2) 0.067(2) Uani 1 1 d .
H4FA H 0.0159 -0.5636 0.9914 0.100 Uiso 1 1 calc R
H4FB H 0.1005 -0.5648 0.9826 0.100 Uiso 1 1 calc R
H4FC H 0.0566 -0.6405 0.9850 0.100 Uiso 1 1 calc R
C5F C -0.0406(4) -0.6122(4) 0.9029(3) 0.0609(18) Uani 1 1 d .
C6F C -0.0750(4) -0.6671(4) 0.9367(3) 0.095(3) Uani 1 1 d .
H6FA H -0.1238 -0.6796 0.9232 0.142 Uiso 1 1 calc R
H6FB H -0.0780 -0.6450 0.9692 0.142 Uiso 1 1 calc R
H6FC H -0.0454 -0.7118 0.9395 0.142 Uiso 1 1 calc R
C7F C -0.0511(4) -0.6378(4) 0.8497(3) 0.083(3) Uani 1 1 d .
H7FA H -0.0307 -0.6011 0.8282 0.125 Uiso 1 1 calc R
H7FB H -0.1029 -0.6437 0.8407 0.125 Uiso 1 1 calc R
H7FC H -0.0265 -0.6851 0.8459 0.125 Uiso 1 1 calc R
N8F N -0.0805(3) -0.5399(3) 0.9052(2) 0.0597(15) Uani 1 1 d .
O9F O -0.1491(3) -0.5370(3) 0.9030(2) 0.0949(19) Uani 1 1 d .
C10F C -0.0311(3) -0.4803(4) 0.9016(2) 0.0507(16) Uani 1 1 d .
C11F C -0.0548(3) -0.4019(4) 0.8955(2) 0.0491(15) Uani 1 1 d .
C12F C -0.0020(3) -0.3440(4) 0.8974(2) 0.0536(16) Uani 1 1 d .
O13F O 0.0675(2) -0.3537(2) 0.90019(18) 0.0648(13) Uani 1 1 d .
C14F C -0.0287(4) -0.2697(4) 0.8960(3) 0.066(2) Uani 1 1 d .
H14E H 0.0053 -0.2305 0.8990 0.080 Uiso 1 1 calc R
C15F C -0.1006(4) -0.2524(4) 0.8906(3) 0.068(2) Uani 1 1 d .
H15E H -0.1160 -0.2025 0.8895 0.082 Uiso 1 1 calc R
C16F C -0.1515(4) -0.3104(4) 0.8868(3) 0.066(2) Uani 1 1 d .
N17F N -0.2270(4) -0.2935(5) 0.8796(3) 0.087(2) Uani 1 1 d .
O18F O -0.2478(3) -0.2271(4) 0.8808(3) 0.129(3) Uani 1 1 d .
O19F O -0.2719(3) -0.3442(4) 0.8727(3) 0.112(2) Uani 1 1 d .
C20F C -0.1290(3) -0.3842(4) 0.8890(2) 0.0571(18) Uani 1 1 d .
H20B H -0.1639 -0.4225 0.8861 0.069 Uiso 1 1 calc R
N1R N 0.3422(3) -0.3203(3) 0.6868(2) 0.0575(14) Uani 1 1 d .
C2R C 0.3654(4) -0.2408(4) 0.6981(3) 0.068(2) Uani 1 1 d .
C3R C 0.3310(5) -0.2137(4) 0.7445(3) 0.089(3) Uani 1 1 d .
H3RA H 0.2782 -0.2129 0.7388 0.133 Uiso 1 1 calc R
H3RB H 0.3484 -0.1638 0.7526 0.133 Uiso 1 1 calc R
H3RC H 0.3445 -0.2469 0.7718 0.133 Uiso 1 1 calc R
C4R C 0.4475(4) -0.2426(5) 0.7071(3) 0.092(3) Uani 1 1 d .
H4RA H 0.4603 -0.2692 0.7376 0.138 Uiso 1 1 calc R
H4RB H 0.4661 -0.1921 0.7097 0.138 Uiso 1 1 calc R
H4RC H 0.4688 -0.2677 0.6797 0.138 Uiso 1 1 calc R
C5R C 0.3407(4) -0.1980(5) 0.6517(3) 0.077(2) Uani 1 1 d .
C6R C 0.3881(5) -0.1337(5) 0.6361(3) 0.111(4) Uani 1 1 d .
H6RA H 0.4388 -0.1493 0.6375 0.167 Uiso 1 1 calc R
H6RB H 0.3827 -0.0919 0.6583 0.167 Uiso 1 1 calc R
H6RC H 0.3728 -0.1189 0.6026 0.167 Uiso 1 1 calc R
C7R C 0.2601(5) -0.1782(5) 0.6478(4) 0.117(4) Uani 1 1 d .
H7RA H 0.2483 -0.1527 0.6167 0.175 Uiso 1 1 calc R
H7RB H 0.2492 -0.1459 0.6750 0.175 Uiso 1 1 calc R
H7RC H 0.2312 -0.2233 0.6490 0.175 Uiso 1 1 calc R
N8R N 0.3461(4) -0.2610(4) 0.6154(2) 0.093(2) Uani 1 1 d .
O9R O 0.3352(4) -0.2512(4) 0.5684(2) 0.117(2) Uani 1 1 d .
C10R C 0.3391(4) -0.3299(5) 0.6401(3) 0.068(2) Uani 1 1 d .
C11R C 0.3348(4) -0.3993(5) 0.6141(3) 0.076(2) Uani 1 1 d .
C12R C 0.3066(4) -0.4644(5) 0.6373(3) 0.072(2) Uani 1 1 d .
O13R O 0.2866(3) -0.4660(3) 0.68248(17) 0.0719(14) Uani 1 1 d .
C14R C 0.2994(5) -0.5309(6) 0.6084(3) 0.101(3) Uani 1 1 d .
H14F H 0.2781 -0.5729 0.6225 0.121 Uiso 1 1 calc R
C15R C 0.3215(7) -0.5366(6) 0.5625(4) 0.130(5) Uani 1 1 d .
H15F H 0.3165 -0.5813 0.5446 0.156 Uiso 1 1 calc R
C16R C 0.3520(7) -0.4736(8) 0.5423(3) 0.115(4) Uani 1 1 d .
N17R N 0.3838(10) -0.4791(10) 0.4929(4) 0.184(8) Uani 1 1 d .
O18R O 0.4160(7) -0.4229(8) 0.4780(3) 0.199(6) Uani 1 1 d .
O19R O 0.3717(9) -0.5352(7) 0.4686(3) 0.265(8) Uani 1 1 d .
C20R C 0.3586(5) -0.4061(6) 0.5664(3) 0.105(3) Uani 1 1 d .
H20C H 0.3789 -0.3650 0.5507 0.127 Uiso 1 1 calc R
N1S N 0.2175(3) -0.6635(3) 0.7575(2) 0.0582(15) Uani 1 1 d .
H1SA H 0.1841 -0.6897 0.7412 0.070 Uiso 1 1 calc R
C2S C 0.2852(4) -0.6935(4) 0.7817(3) 0.0618(19) Uani 1 1 d .
C3S C 0.2672(4) -0.7161(4) 0.8349(3) 0.085(2) Uani 1 1 d .
H3SA H 0.2349 -0.7589 0.8334 0.128 Uiso 1 1 calc R
H3SB H 0.2434 -0.6748 0.8505 0.128 Uiso 1 1 calc R
H3SC H 0.3121 -0.7286 0.8541 0.128 Uiso 1 1 calc R
C4S C 0.3128(4) -0.7605(4) 0.7550(3) 0.091(3) Uani 1 1 d .
H4SA H 0.2771 -0.8003 0.7556 0.137 Uiso 1 1 calc R
H4SB H 0.3587 -0.7769 0.7712 0.137 Uiso 1 1 calc R
H4SC H 0.3202 -0.7473 0.7209 0.137 Uiso 1 1 calc R
C5S C 0.3363(3) -0.6245(4) 0.7821(3) 0.0557(17) Uani 1 1 d .
C6S C 0.3885(4) -0.6141(4) 0.8267(3) 0.073(2) Uani 1 1 d .
H6SA H 0.4170 -0.5693 0.8227 0.110 Uiso 1 1 calc R
H6SB H 0.4210 -0.6567 0.8302 0.110 Uiso 1 1 calc R
H6SC H 0.3612 -0.6096 0.8561 0.110 Uiso 1 1 calc R
C7S C 0.3762(4) -0.6163(4) 0.7342(3) 0.072(2) Uani 1 1 d .
H7SA H 0.4079 -0.5730 0.7367 0.108 Uiso 1 1 calc R
H7SB H 0.3406 -0.6102 0.7064 0.108 Uiso 1 1 calc R
H7SC H 0.4053 -0.6605 0.7293 0.108 Uiso 1 1 calc R
N8S N 0.2791(3) -0.5649(3) 0.78068(18) 0.0494(13) Uani 1 1 d .
O9S O 0.2997(2) -0.4919(2) 0.78572(15) 0.0501(11) Uani 1 1 d .
C10S C 0.2149(3) -0.5892(4) 0.7644(2) 0.0514(16) Uani 1 1 d .
C11S C 0.1469(3) -0.5472(3) 0.7556(2) 0.0483(15) Uani 1 1 d .
C12S C 0.1217(3) -0.4976(3) 0.7914(2) 0.0457(15) Uani 1 1 d .
O13S O 0.1607(2) -0.4816(2) 0.83199(14) 0.0470(10) Uani 1 1 d .
C14S C 0.0502(3) -0.4687(3) 0.7826(2) 0.0489(15) Uani 1 1 d .
H14H H 0.0305 -0.4385 0.8067 0.059 Uiso 1 1 calc R
C15S C 0.0089(4) -0.4840(4) 0.7396(3) 0.0573(17) Uani 1 1 d .
H15G H -0.0374 -0.4621 0.7337 0.069 Uiso 1 1 calc R
C16S C 0.0353(4) -0.5312(4) 0.7054(3) 0.0575(18) Uani 1 1 d .
N17S N -0.0079(4) -0.5464(4) 0.6597(3) 0.0773(19) Uani 1 1 d .
O18S O -0.0652(3) -0.5149(4) 0.6513(2) 0.109(2) Uani 1 1 d .
O19S O 0.0154(4) -0.5925(4) 0.6313(2) 0.118(3) Uani 1 1 d .
C20S C 0.1049(4) -0.5633(4) 0.7132(2) 0.0580(17) Uani 1 1 d .
H20D H 0.1226 -0.5957 0.6895 0.070 Uiso 1 1 calc R
O1T O 0.8113(4) 0.4279(3) 0.7271(2) 0.115(2) Uani 1 1 d .
C1T C 0.7769(9) 0.5242(7) 0.7826(4) 0.211(8) Uani 1 1 d .
H1TA H 0.7569 0.4854 0.8027 0.317 Uiso 1 1 calc R
H1TB H 0.7420 0.5647 0.7785 0.317 Uiso 1 1 calc R
H1TC H 0.8221 0.5426 0.7988 0.317 Uiso 1 1 calc R
C2T C 0.7916(6) 0.4933(6) 0.7331(4) 0.100(3) Uani 1 1 d .
C3T C 0.7817(6) 0.5445(6) 0.6896(4) 0.132(4) Uani 1 1 d .
H3TA H 0.7530 0.5197 0.6630 0.198 Uiso 1 1 calc R
H3TB H 0.8291 0.5578 0.6783 0.198 Uiso 1 1 calc R
H3TC H 0.7564 0.5892 0.6992 0.198 Uiso 1 1 calc R
O31X O 0.4594(8) -0.7612(8) 0.9111(5) 0.256(7) Uani 1 1 d D
C31X C 0.5115(9) -0.7037(12) 0.9812(5) 0.312(15) Uani 1 1 d D
H31A H 0.5118 -0.7108 1.0167 0.468 Uiso 1 1 calc R
H31B H 0.4928 -0.6545 0.9727 0.468 Uiso 1 1 calc R
H31C H 0.5610 -0.7084 0.9707 0.468 Uiso 1 1 calc R
C32X C 0.4663(11) -0.7584(10) 0.9569(7) 0.204(9) Uani 1 1 d D
C33X C 0.4265(16) -0.7993(11) 0.9912(8) 0.42(2) Uani 1 1 d D
H33A H 0.3826 -0.7721 0.9982 0.636 Uiso 1 1 calc R
H33B H 0.4566 -0.8063 1.0217 0.636 Uiso 1 1 calc R
H33C H 0.4131 -0.8475 0.9772 0.636 Uiso 1 1 calc R
C43X C 0.4884(7) -0.0635(8) 0.8572(5) 0.163(5) Uani 1 1 d .
H43A H 0.4800 -0.1136 0.8449 0.245 Uiso 1 1 calc R
H43B H 0.4740 -0.0603 0.8910 0.245 Uiso 1 1 calc R
H43C H 0.5399 -0.0514 0.8564 0.245 Uiso 1 1 calc R
C41X C 0.4528(8) 0.0669(8) 0.8414(6) 0.213(8) Uani 1 1 d .
H41A H 0.4225 0.0985 0.8194 0.320 Uiso 1 1 calc R
H41B H 0.5036 0.0817 0.8403 0.320 Uiso 1 1 calc R
H41C H 0.4377 0.0721 0.8749 0.320 Uiso 1 1 calc R
C42X C 0.4445(7) -0.0102(10) 0.8258(5) 0.138(5) Uani 1 1 d .
O41X O 0.4023(7) -0.0287(7) 0.7935(4) 0.235(6) Uani 1 1 d .
C1Y C -0.2095(10) -0.3111(13) 0.5261(8) 0.396(15) Uiso 1 1 d D
H1YA H -0.2550 -0.3119 0.5425 0.594 Uiso 1 1 calc R
H1YB H -0.2185 -0.3277 0.4921 0.594 Uiso 1 1 calc R
H1YC H -0.1902 -0.2609 0.5263 0.594 Uiso 1 1 calc R
C2Y C -0.1553(11) -0.3621(14) 0.5526(8) 0.410(15) Uiso 1 1 d D
H2YA H -0.1741 -0.4131 0.5536 0.492 Uiso 1 1 calc R
H2YB H -0.1432 -0.3450 0.5865 0.492 Uiso 1 1 calc R
C3Y C -0.0896(10) -0.3577(16) 0.5219(7) 0.431(16) Uiso 1 1 d D
H3YA H -0.0865 -0.3085 0.5064 0.517 Uiso 1 1 calc R
H3YB H -0.0924 -0.3957 0.4959 0.517 Uiso 1 1 calc R
C4Y C -0.0239(12) -0.371(2) 0.5580(7) 0.68(3) Uiso 1 1 d D
H4YA H -0.0337 -0.4111 0.5813 0.812 Uiso 1 1 calc R
H4YB H -0.0104 -0.3259 0.5766 0.812 Uiso 1 1 calc R
C5Y C 0.0354(9) -0.3935(17) 0.5241(7) 0.58(2) Uiso 1 1 d D
H5YA H 0.0144 -0.4202 0.4950 0.694 Uiso 1 1 calc R
H5YB H 0.0616 -0.3496 0.5130 0.694 Uiso 1 1 calc R
C6Y C 0.0865(12) -0.4439(9) 0.5555(10) 0.473(19) Uiso 1 1 d D
H6YA H 0.0595 -0.4715 0.5797 0.567 Uiso 1 1 calc R
H6YB H 0.1112 -0.4795 0.5348 0.567 Uiso 1 1 calc R
C7Y C 0.1393(9) -0.3925(11) 0.5804(7) 0.282(10) Uiso 1 1 d D
H7YA H 0.1730 -0.4203 0.6025 0.423 Uiso 1 1 calc R
H7YB H 0.1135 -0.3563 0.5993 0.423 Uiso 1 1 calc R
H7YC H 0.1664 -0.3670 0.5559 0.423 Uiso 1 1 calc R

loop_
_atom_site_aniso_label
_atom_site_aniso_U_11
_atom_site_aniso_U_22
_atom_site_aniso_U_33
_atom_site_aniso_U_23
_atom_site_aniso_U_13
_atom_site_aniso_U_12
Co1 0.0445(6) 0.0536(6) 0.0489(6) 0.0012(5) 0.0097(5) 0.0011(5)
Co2 0.0412(5) 0.0544(6) 0.0455(6) 0.0024(5) 0.0056(4) -0.0010(5)
Co3 0.0446(6) 0.0602(7) 0.0459(6) 0.0007(5) 0.0071(4) -0.0018(5)
O11 0.057(3) 0.067(3) 0.050(3) 0.003(2) 0.006(2) 0.007(2)
C11 0.058(4) 0.057(4) 0.045(4) 0.003(3) -0.002(3) -0.003(3)
O12 0.058(3) 0.063(3) 0.059(3) 0.013(2) 0.012(2) 0.002(2)
C12 0.067(5) 0.100(6) 0.041(4) 0.021(4) 0.002(3) 0.013(4)
C13 0.253(16) 0.198(13) 0.071(7) -0.046(8) -0.068(8) 0.108(12)
C14 0.301(19) 0.120(10) 0.195(14) 0.088(10) -0.145(13) -0.031(11)
C15 0.065(7) 0.56(3) 0.118(10) 0.164(15) 0.003(6) 0.051(12)
O21 0.042(2) 0.081(3) 0.053(3) 0.004(3) 0.002(2) -0.008(2)
C21 0.045(4) 0.060(4) 0.076(5) 0.000(4) 0.007(4) -0.001(3)
O22 0.046(3) 0.071(3) 0.061(3) 0.000(2) 0.008(2) -0.012(2)
C22 0.043(4) 0.097(6) 0.054(4) 0.004(4) -0.005(3) -0.002(4)
C23 0.040(5) 0.240(14) 0.126(9) -0.037(9) 0.000(5) -0.001(7)
C24 0.067(6) 0.222(13) 0.116(8) 0.073(9) -0.030(6) -0.020(7)
C25 0.088(7) 0.102(8) 0.196(12) -0.043(8) -0.043(7) -0.017(6)
N1F 0.048(3) 0.051(3) 0.048(3) 0.004(3) 0.008(2) -0.001(3)
N1E 0.071(4) 0.045(3) 0.060(4) -0.005(3) 0.001(3) 0.005(3)
C2E 0.084(5) 0.056(4) 0.067(5) -0.006(4) 0.006(4) -0.005(4)
C3E 0.153(9) 0.069(6) 0.088(7) -0.015(5) -0.003(6) 0.008(6)
C4E 0.080(6) 0.103(7) 0.095(7) -0.002(5) 0.008(5) -0.032(5)
C5E 0.062(4) 0.058(4) 0.048(4) -0.013(3) 0.001(3) 0.001(3)
C6E 0.101(6) 0.102(7) 0.064(5) -0.013(5) 0.039(5) -0.021(5)
C7E 0.081(6) 0.089(6) 0.067(5) -0.017(4) -0.010(4) -0.015(5)
N8E 0.044(3) 0.058(3) 0.043(3) -0.004(3) 0.003(2) -0.007(3)
O9E 0.049(2) 0.046(2) 0.054(3) -0.002(2) 0.009(2) 0.001(2)
C10E 0.042(3) 0.062(4) 0.048(4) -0.004(3) 0.000(3) 0.001(3)
C11E 0.041(3) 0.057(4) 0.051(4) 0.007(3) 0.003(3) -0.004(3)
C12E 0.045(4) 0.053(4) 0.045(4) 0.007(3) 0.005(3) -0.012(3)
O13E 0.034(2) 0.056(3) 0.054(3) 0.003(2) 0.0014(19) 0.0010(19)
C14E 0.041(3) 0.067(4) 0.050(4) 0.003(3) -0.001(3) -0.009(3)
C15E 0.061(4) 0.063(4) 0.048(4) 0.000(3) -0.002(3) -0.002(4)
C16E 0.045(4) 0.057(4) 0.058(4) 0.010(3) -0.004(3) 0.004(3)
N17E 0.051(4) 0.074(4) 0.084(5) 0.020(4) -0.009(3) -0.001(3)
O18E 0.054(3) 0.125(5) 0.099(5) -0.009(4) -0.022(3) 0.008(3)
O19E 0.064(4) 0.127(5) 0.118(5) -0.023(4) -0.002(3) 0.037(4)
C20E 0.046(4) 0.054(4) 0.057(4) 0.005(3) 0.001(3) 0.003(3)
C2F 0.053(4) 0.050(4) 0.056(4) 0.005(3) 0.011(3) 0.004(3)
C3F 0.063(4) 0.055(4) 0.079(5) 0.000(4) 0.020(4) 0.003(4)
C4F 0.073(5) 0.060(4) 0.068(5) 0.007(4) 0.012(4) 0.007(4)
C5F 0.061(4) 0.049(4) 0.074(5) -0.001(4) 0.012(4) -0.001(3)
C6F 0.077(6) 0.069(5) 0.139(8) 0.027(6) 0.018(5) -0.011(5)
C7F 0.073(5) 0.075(5) 0.102(7) -0.037(5) 0.001(5) -0.013(4)
N8F 0.048(3) 0.062(4) 0.070(4) -0.003(3) 0.012(3) -0.007(3)
O9F 0.057(3) 0.074(4) 0.155(6) 0.001(4) 0.020(3) -0.012(3)
C10F 0.043(4) 0.061(4) 0.049(4) -0.002(3) 0.012(3) -0.008(3)
C11F 0.047(4) 0.053(4) 0.048(4) 0.004(3) 0.009(3) -0.002(3)
C12F 0.049(4) 0.054(4) 0.058(4) -0.002(3) 0.008(3) -0.003(3)
O13F 0.048(3) 0.056(3) 0.092(4) -0.004(3) 0.015(2) -0.008(2)
C14F 0.064(5) 0.052(4) 0.085(6) 0.007(4) 0.016(4) 0.002(4)
C15F 0.066(5) 0.067(5) 0.073(5) -0.003(4) 0.010(4) 0.014(4)
C16F 0.056(4) 0.075(5) 0.066(5) 0.003(4) 0.002(4) 0.007(4)
N17F 0.053(4) 0.104(6) 0.102(6) -0.003(5) -0.007(4) 0.016(4)
O18F 0.087(5) 0.107(5) 0.192(8) -0.012(5) -0.004(4) 0.044(4)
O19F 0.053(3) 0.125(6) 0.157(7) 0.000(5) -0.012(4) 0.016(4)
C20F 0.048(4) 0.071(5) 0.052(4) 0.004(4) 0.001(3) 0.000(3)
N1R 0.054(3) 0.066(4) 0.052(4) 0.007(3) 0.004(3) -0.002(3)
C2R 0.070(5) 0.064(5) 0.069(5) 0.017(4) 0.010(4) -0.004(4)
C3R 0.103(7) 0.059(5) 0.107(7) -0.004(5) 0.027(5) -0.012(5)
C4R 0.070(5) 0.111(7) 0.093(6) 0.027(6) -0.013(5) -0.010(5)
C5R 0.070(5) 0.077(5) 0.084(6) 0.005(5) -0.002(4) -0.005(4)
C6R 0.117(8) 0.092(7) 0.122(8) 0.054(6) -0.007(6) -0.030(6)
C7R 0.080(6) 0.091(7) 0.176(11) 0.032(7) -0.020(7) 0.010(5)
N8R 0.102(5) 0.117(6) 0.058(4) 0.040(4) 0.000(4) 0.001(5)
O9R 0.141(6) 0.137(6) 0.070(4) 0.043(4) -0.012(4) -0.019(5)
C10R 0.072(5) 0.079(5) 0.052(5) 0.008(4) 0.004(4) 0.005(4)
C11R 0.073(5) 0.107(7) 0.048(4) 0.009(5) 0.005(4) 0.019(5)
C12R 0.075(5) 0.081(6) 0.060(5) -0.013(4) -0.004(4) 0.005(4)
O13R 0.087(4) 0.075(3) 0.054(3) -0.006(3) 0.003(3) -0.001(3)
C14R 0.128(8) 0.114(8) 0.060(6) -0.034(5) 0.000(5) 0.019(6)
C15R 0.202(14) 0.107(9) 0.077(8) -0.027(7) -0.026(8) 0.059(9)
C16R 0.150(10) 0.151(11) 0.045(5) -0.013(7) 0.014(6) 0.060(9)
N17R 0.283(19) 0.209(16) 0.062(7) 0.023(8) 0.027(9) 0.120(15)
O18R 0.239(13) 0.290(16) 0.072(6) 0.016(8) 0.046(6) 0.129(13)
O19R 0.47(2) 0.248(13) 0.082(6) -0.068(8) 0.037(9) 0.126(13)
C20R 0.109(7) 0.165(10) 0.042(5) 0.006(6) 0.014(5) 0.045(7)
N1S 0.051(3) 0.053(3) 0.070(4) -0.011(3) -0.008(3) -0.001(3)
C2S 0.054(4) 0.053(4) 0.078(5) -0.007(4) 0.005(4) 0.003(3)
C3S 0.079(6) 0.078(6) 0.099(7) 0.026(5) 0.010(5) 0.005(5)
C4S 0.087(6) 0.054(5) 0.134(8) -0.020(5) 0.014(5) 0.010(4)
C5S 0.042(4) 0.060(4) 0.067(5) -0.002(4) 0.016(3) 0.006(3)
C6S 0.056(4) 0.082(5) 0.082(6) -0.008(4) 0.001(4) 0.012(4)
C7S 0.067(5) 0.075(5) 0.077(5) 0.001(4) 0.031(4) 0.013(4)
N8S 0.045(3) 0.052(3) 0.053(3) 0.004(3) 0.008(2) 0.008(3)
O9S 0.052(3) 0.040(2) 0.061(3) -0.001(2) 0.018(2) -0.0071(19)
C10S 0.048(4) 0.057(4) 0.049(4) -0.004(3) 0.003(3) 0.003(3)
C11S 0.047(4) 0.052(4) 0.046(4) -0.002(3) 0.006(3) -0.002(3)
C12S 0.040(3) 0.047(4) 0.050(4) 0.003(3) 0.002(3) -0.007(3)
O13S 0.040(2) 0.058(3) 0.043(2) -0.001(2) 0.0068(19) -0.002(2)
C14S 0.042(4) 0.056(4) 0.049(4) -0.003(3) 0.007(3) -0.001(3)
C15S 0.047(4) 0.062(4) 0.064(5) 0.009(4) 0.007(3) 0.000(3)
C16S 0.051(4) 0.061(4) 0.059(4) 0.004(4) -0.008(3) -0.006(3)
N17S 0.070(5) 0.086(5) 0.073(5) -0.012(4) -0.017(4) -0.002(4)
O18S 0.067(4) 0.152(6) 0.103(5) -0.007(4) -0.029(3) 0.022(4)
O19S 0.142(6) 0.104(5) 0.099(5) -0.042(4) -0.047(4) 0.023(4)
C20S 0.060(4) 0.057(4) 0.056(4) 0.000(3) 0.004(3) 0.001(3)
O1T 0.153(6) 0.075(4) 0.116(5) -0.018(4) 0.014(4) 0.014(4)
C1T 0.39(2) 0.143(11) 0.103(10) -0.038(9) -0.002(12) 0.091(13)
C2T 0.113(8) 0.087(7) 0.101(8) -0.015(6) 0.012(6) 0.000(6)
C3T 0.152(11) 0.106(9) 0.141(11) -0.007(8) 0.027(8) 0.016(8)
O31X 0.260(14) 0.276(15) 0.230(14) -0.047(14) -0.007(13) -0.007(11)
C31X 0.25(2) 0.52(4) 0.162(16) -0.19(2) -0.049(14) 0.09(2)
C32X 0.23(2) 0.193(19) 0.19(2) -0.068(19) 0.03(2) 0.031(16)
C33X 0.52(5) 0.24(2) 0.54(5) 0.07(3) 0.28(4) -0.16(3)
C43X 0.134(11) 0.213(16) 0.150(13) -0.011(11) 0.070(9) -0.005(11)
C41X 0.245(19) 0.149(14) 0.239(19) 0.021(13) -0.039(14) -0.063(13)
C42X 0.118(10) 0.187(15) 0.108(10) 0.027(10) 0.006(8) -0.077(10)
O41X 0.269(13) 0.285(13) 0.144(9) 0.040(9) -0.046(8) -0.173(11)

loop_
_atom_type_symbol
_atom_type_description
_atom_type_scat_dispersion_real
_atom_type_scat_dispersion_imag
_atom_type_scat_source
C C 0.0181 0.0091 'International Tables Vol C Tables 4.2.6.8 and 6.1.1.4'
H H 0.0000 0.0000 'International Tables Vol C Tables 4.2.6.8 and 6.1.1.4'
N N 0.0311 0.0180 'International Tables Vol C Tables 4.2.6.8 and 6.1.1.4'
O O 0.0492 0.0322 'International Tables Vol C Tables 4.2.6.8 and 6.1.1.4'
Co Co -2.3653 3.6143 'International Tables Vol C Tables 4.2.6.8 and 6.1.1.4'

loop_
_geom_angle_atom_site_label_1
_geom_angle_atom_site_label_2
_geom_angle_atom_site_label_3
_geom_angle
O13F Co1 O12 128.9(2)
O13F Co1 O13S 123.55(19)
O12 Co1 O13S 103.69(18)
O13F Co1 N1F 88.37(19)
O12 Co1 N1F 100.83(19)
O13S Co1 N1F 102.05(18)
O13F Co1 O9E 86.25(17)
O12 Co1 O9E 83.69(17)
O13S Co1 O9E 79.84(16)
N1F Co1 O9E 174.44(18)
O9S Co2 O9E 161.86(17)
O9S Co2 O11 102.30(18)
O9E Co2 O11 89.58(18)
O9S Co2 O22 91.21(17)
O9E Co2 O22 102.09(18)
O11 Co2 O22 92.31(18)
O9S Co2 O13E 78.47(16)
O9E Co2 O13E 89.45(16)
O11 Co2 O13E 178.78(17)
O22 Co2 O13E 88.62(16)
O9S Co2 O13S 87.78(16)
O9E Co2 O13S 79.04(16)
O11 Co2 O13S 87.26(16)
O22 Co2 O13S 178.80(17)
O13E Co2 O13S 91.82(14)
O13R Co3 O21 132.9(2)
O13R Co3 O13E 120.31(19)
O21 Co3 O13E 103.66(17)
O13R Co3 N1R 90.3(2)
O21 Co3 N1R 95.6(2)
O13E Co3 N1R 103.3(2)
O13R Co3 O9S 87.76(19)
O21 Co3 O9S 84.61(17)
O13E Co3 O9S 78.92(16)
N1R Co3 O9S 177.6(2)
C11 O11 Co2 128.2(4)
O12 C11 O11 124.4(6)
O12 C11 C12 118.3(6)
O11 C11 C12 117.2(6)
C11 O12 Co1 126.3(4)
C15 C12 C14 110.1(11)
C15 C12 C13 111.2(10)
C14 C12 C13 105.9(9)
C15 C12 C11 111.0(7)
C14 C12 C11 109.0(7)
C13 C12 C11 109.5(7)
C21 O21 Co3 128.8(4)
O21 C21 O22 122.6(6)
O21 C21 C22 120.4(6)
O22 C21 C22 117.1(7)
C21 O22 Co2 129.8(4)
C24 C22 C21 112.3(7)
C24 C22 C25 110.5(8)
C21 C22 C25 107.8(6)
C24 C22 C23 109.4(8)
C21 C22 C23 109.2(6)
C25 C22 C23 107.5(8)
C10F N1F C2F 108.7(5)
C10F N1F Co1 126.4(5)
C2F N1F Co1 124.9(4)
C10E N1E C2E 109.0(5)
N1E C2E C4E 107.1(6)
N1E C2E C3E 112.4(7)
C4E C2E C3E 109.0(7)
N1E C2E C5E 102.4(5)
C4E C2E C5E 111.3(7)
C3E C2E C5E 114.3(6)
N8E C5E C7E 111.1(6)
N8E C5E C6E 107.0(6)
C7E C5E C6E 108.3(6)
N8E C5E C2E 98.3(5)
C7E C5E C2E 117.0(6)
C6E C5E C2E 114.4(6)
C10E N8E O9E 125.3(5)
C10E N8E C5E 114.4(6)
O9E N8E C5E 118.6(5)
N8E O9E Co2 122.2(3)
N8E O9E Co1 129.6(3)
Co2 O9E Co1 97.85(17)
N8E C10E N1E 109.7(6)
N8E C10E C11E 128.7(6)
N1E C10E C11E 121.6(6)
C20E C11E C12E 121.1(6)
C20E C11E C10E 119.1(6)
C12E C11E C10E 119.7(5)
O13E C12E C14E 122.6(6)
O13E C12E C11E 121.9(6)
C14E C12E C11E 115.4(6)
C12E O13E Co3 128.0(4)
C12E O13E Co2 122.3(4)
Co3 O13E Co2 94.29(16)
C15E C14E C12E 123.0(6)
C14E C15E C16E 118.8(6)
C20E C16E C15E 121.4(6)
C20E C16E N17E 120.2(7)
C15E C16E N17E 118.4(6)
O18E N17E O19E 121.6(6)
O18E N17E C16E 120.6(7)
O19E N17E C16E 117.8(7)
C11E C20E C16E 120.0(6)
N1F C2F C5F 104.7(5)
N1F C2F C4F 105.9(5)
C5F C2F C4F 113.5(6)
N1F C2F C3F 110.6(5)
C5F C2F C3F 113.4(6)
C4F C2F C3F 108.5(5)
N8F C5F C6F 108.5(6)
N8F C5F C7F 105.7(6)
C6F C5F C7F 110.3(6)
N8F C5F C2F 99.1(5)
C6F C5F C2F 116.9(6)
C7F C5F C2F 114.9(6)
O9F N8F C10F 127.7(6)
O9F N8F C5F 121.7(6)
C10F N8F C5F 109.8(5)
N1F C10F N8F 111.1(6)
N1F C10F C11F 125.8(6)
N8F C10F C11F 123.1(6)
C20F C11F C12F 119.6(6)
C20F C11F C10F 120.4(6)
C12F C11F C10F 120.0(6)
O13F C12F C11F 125.1(6)
O13F C12F C14F 117.9(6)
C11F C12F C14F 117.1(6)
C12F O13F Co1 132.1(4)
C15F C14F C12F 123.3(7)
C14F C15F C16F 118.6(7)
C20F C16F C15F 120.8(7)
C20F C16F N17F 119.7(7)
C15F C16F N17F 119.5(7)
O19F N17F O18F 120.4(7)
O19F N17F C16F 119.9(8)
O18F N17F C16F 119.7(8)
C16F C20F C11F 120.5(7)
C10R N1R C2R 108.7(6)
C10R N1R Co3 123.6(5)
C2R N1R Co3 127.7(4)
C4R C2R N1R 106.1(6)
C4R C2R C5R 112.8(6)
N1R C2R C5R 104.3(6)
C4R C2R C3R 109.6(7)
N1R C2R C3R 110.0(6)
C5R C2R C3R 113.8(7)
N8R C5R C2R 97.5(6)
N8R C5R C7R 103.6(7)
C2R C5R C7R 114.6(7)
N8R C5R C6R 109.0(7)
C2R C5R C6R 118.0(7)
C7R C5R C6R 111.9(7)
O9R N8R C10R 125.0(8)
O9R N8R C5R 122.1(7)
C10R N8R C5R 109.5(6)
N1R C10R N8R 110.6(7)
N1R C10R C11R 127.1(7)
N8R C10R C11R 122.1(7)
C20R C11R C10R 121.5(9)
C20R C11R C12R 118.4(9)
C10R C11R C12R 120.1(7)
O13R C12R C14R 118.4(8)
O13R C12R C11R 124.0(7)
C14R C12R C11R 117.6(8)
C12R O13R Co3 126.8(5)
C15R C14R C12R 123.4(11)
C14R C15R C16R 117.2(10)
C20R C16R C15R 123.7(9)
C20R C16R N17R 117.0(13)
C15R C16R N17R 119.2(13)
O19R N17R O18R 124.5(14)
O19R N17R C16R 118.2(17)
O18R N17R C16R 117.1(16)
C16R C20R C11R 119.5(10)
C10S N1S C2S 109.7(5)
N1S C2S C4S 112.2(6)
N1S C2S C5S 101.7(5)
C4S C2S C5S 114.9(6)
N1S C2S C3S 106.6(6)
C4S C2S C3S 109.6(6)
C5S C2S C3S 111.4(6)
N8S C5S C6S 109.9(5)
N8S C5S C7S 106.2(5)
C6S C5S C7S 110.7(6)
N8S C5S C2S 98.6(5)
C6S C5S C2S 117.3(6)
C7S C5S C2S 112.9(6)
C10S N8S O9S 126.3(5)
C10S N8S C5S 112.6(5)
O9S N8S C5S 119.6(5)
N8S O9S Co2 121.5(3)
N8S O9S Co3 135.6(3)
Co2 O9S Co3 97.97(17)
N8S C10S N1S 109.8(6)
N8S C10S C11S 128.5(6)
N1S C10S C11S 121.7(6)
C20S C11S C12S 121.0(6)
C20S C11S C10S 117.0(6)
C12S C11S C10S 121.6(6)
O13S C12S C14S 120.7(6)
O13S C12S C11S 122.1(6)
C14S C12S C11S 117.1(6)
C12S O13S Co1 128.5(4)
C12S O13S Co2 129.8(4)
Co1 O13S Co2 94.52(16)
C15S C14S C12S 121.4(6)
C16S C15S C14S 119.9(6)
C15S C16S C20S 120.7(6)
C15S C16S N17S 119.7(6)
C20S C16S N17S 119.5(7)
O18S N17S O19S 122.3(7)
O18S N17S C16S 119.7(7)
O19S N17S C16S 118.0(7)
C11S C20S C16S 119.8(7)
O1T C2T C1T 122.7(11)
O1T C2T C3T 120.0(10)
C1T C2T C3T 117.3(10)
O31X C32X C31X 120.7(16)
O31X C32X C33X 127.4(18)
C31X C32X C33X 111.4(17)
O41X C42X C41X 122.4(17)
O41X C42X C43X 123.4(17)
C41X C42X C43X 114.0(13)
C1Y C2Y C3Y 103.4(9)
C2Y C3Y C4Y 105.3(9)
C3Y C4Y C5Y 102.8(9)
C6Y C5Y C4Y 104.9(9)
C7Y C6Y C5Y 104.3(9)

loop_
_geom_bond_atom_site_label_1
_geom_bond_atom_site_label_2
_geom_bond_distance
Co1 O13F 1.919(5)
Co1 O12 1.975(4)
Co1 O13S 2.014(4)
Co1 N1F 2.038(5)
Co1 O9E 2.161(4)
Co2 O9S 1.968(4)
Co2 O9E 1.974(4)
Co2 O11 2.039(4)
Co2 O22 2.047(4)
Co2 O13E 2.219(4)
Co2 O13S 2.229(4)
Co3 O13R 1.922(5)
Co3 O21 1.972(4)
Co3 O13E 2.022(4)
Co3 N1R 2.038(5)
Co3 O9S 2.153(4)
O11 C11 1.271(7)
C11 O12 1.263(7)
C11 C12 1.530(8)
C12 C15 1.445(11)
C12 C14 1.466(12)
C12 C13 1.490(11)
O21 C21 1.260(8)
C21 O22 1.284(8)
C21 C22 1.499(9)
C22 C24 1.471(10)
C22 C25 1.530(11)
C22 C23 1.547(11)
N1F C10F 1.291(7)
N1F C2F 1.514(8)
N1E C10E 1.355(8)
N1E C2E 1.470(9)
C2E C4E 1.525(10)
C2E C3E 1.528(10)
C2E C5E 1.557(9)
C5E N8E 1.478(7)
C5E C7E 1.498(9)
C5E C6E 1.539(9)
N8E C10E 1.290(7)
N8E O9E 1.370(6)
C10E C11E 1.456(8)
C11E C20E 1.370(8)
C11E C12E 1.443(8)
C12E O13E 1.281(7)
C12E C14E 1.417(8)
C14E C15E 1.369(8)
C15E C16E 1.385(9)
C16E C20E 1.381(8)
C16E N17E 1.443(8)
N17E O18E 1.223(7)
N17E O19E 1.241(8)
C2F C5F 1.518(9)
C2F C4F 1.530(9)
C2F C3F 1.548(8)
C5F N8F 1.494(8)
C5F C6F 1.510(9)
C5F C7F 1.515(9)
N8F O9F 1.256(7)
N8F C10F 1.409(8)
C10F C11F 1.479(9)
C11F C20F 1.397(8)
C11F C12F 1.418(8)
C12F O13F 1.284(7)
C12F C14F 1.421(9)
C14F C15F 1.351(9)
C15F C16F 1.398(9)
C16F C20F 1.389(9)
C16F N17F 1.418(9)
N17F O19F 1.233(8)
N17F O18F 1.253(8)
N1R C10R 1.275(8)
N1R C2R 1.514(9)
C2R C4R 1.508(9)
C2R C5R 1.516(10)
C2R C3R 1.523(10)
C5R N8R 1.508(10)
C5R C7R 1.516(10)
C5R C6R 1.521(10)
N8R O9R 1.285(7)
N8R C10R 1.417(9)
C10R C11R 1.432(10)
C11R C20R 1.394(10)
C11R C12R 1.440(11)
C12R O13R 1.299(8)
C12R C14R 1.429(10)
C14R C15R 1.336(13)
C15R C16R 1.389(15)
C16R C20R 1.378(14)
C16R N17R 1.496(14)
N17R O19R 1.216(18)
N17R O18R 1.25(2)
N1S C10S 1.350(8)
N1S C2S 1.468(8)
C2S C4S 1.507(9)
C2S C5S 1.552(9)
C2S C3S 1.553(9)
C5S N8S 1.498(7)
C5S C6S 1.504(9)
C5S C7S 1.536(9)
N8S C10S 1.305(7)
N8S O9S 1.369(6)
C10S C11S 1.463(8)
C11S C20S 1.371(8)
C11S C12S 1.415(8)
C12S O13S 1.305(6)
C12S C14S 1.416(8)
C14S C15S 1.377(8)
C15S C16S 1.367(9)
C16S C20S 1.402(9)
C16S N17S 1.450(8)
N17S O18S 1.201(8)
N17S O19S 1.227(8)
O1T C2T 1.242(10)
C1T C2T 1.492(13)
C2T C3T 1.497(12)
O31X C32X 1.242(13)
C31X C32X 1.418(15)
C32X C33X 1.423(15)
C43X C42X 1.483(16)
C41X C42X 1.453(17)
C42X O41X 1.180(12)
C1Y C2Y 1.500(10)
C2Y C3Y 1.507(10)
C3Y C4Y 1.520(10)
C4Y C5Y 1.521(10)
C5Y C6Y 1.523(10)
C6Y C7Y 1.470(10)

loop_
_geom_hbond_atom_site_label_D
_geom_hbond_atom_site_label_H
_geom_hbond_atom_site_label_A
_geom_hbond_distance_DH
_geom_hbond_distance_HA
_geom_hbond_distance_DA
_geom_hbond_angle_DHA
_geom_hbond_site_symmetry_A
N1E H1EA O1T 0.87 2.40 2.979(8) 124.5 2_646
N1S H1SA O19E 0.87 2.24 2.996(7) 145.2 2_546
